data_4500247
loop_
_publ_author_name
'Singh, Devendra'
'Baruah, Jubaraj B.'

_publ_section_title
;
 Structural Study on Solvates of Dopamine-Based Cyclic Imide Derivatives
;
_journal_issue 3
_journal_name_full 'Crystal Growth &amp; Design'
_journal_page_first 768
_journal_paper_doi 10.1021/cg101316u
_journal_volume 11
_journal_year 2011
_chemical_formula_sum 'C32 H34 N4 O10'
_chemical_formula_weight 634.63
_chemical_name_systematic
; 
 ? 
;
_space_group_IT_number 2
_symmetry_cell_setting triclinic
_symmetry_space_group_name_Hall '-P 1'
_symmetry_space_group_name_H-M 'P -1'
_atom_sites_solution_hydrogens geom
_atom_sites_solution_primary direct
_atom_sites_solution_secondary difmap
_audit_creation_method SHELXL-97
_cell_angle_alpha 80.929(2)
_cell_angle_beta 89.670(2)
_cell_angle_gamma 69.818(2)
_cell_formula_units_Z 1
_cell_length_a 6.3217(2)
_cell_length_b 8.5303(3)
_cell_length_c 15.5713(6)
_cell_measurement_reflns_used 4258
_cell_measurement_temperature 296(2)
_cell_measurement_theta_max 28.31
_cell_measurement_theta_min 2.65
_cell_volume 777.21(5)
_computing_cell_refinement 'Bruker SMART'
_computing_data_collection 'Bruker SMART'
_computing_data_reduction 'Bruker SAINT'
_computing_molecular_graphics 'Bruker SHELXTL'
_computing_publication_material 'Bruker SHELXTL'
_computing_structure_refinement 'SHELXL-97 (Sheldrick, 1997)'
_computing_structure_solution 'SHELXS-97 (Sheldrick, 1990)'
_diffrn_ambient_temperature 296(2)
_diffrn_measured_fraction_theta_full 0.958
_diffrn_measured_fraction_theta_max 0.958
_diffrn_measurement_device_type 'CCD area detector'
_diffrn_measurement_method 'phi and omega scans'
_diffrn_radiation_monochromator graphite
_diffrn_radiation_source 'fine-focus sealed tube'
_diffrn_radiation_type MoK\a
_diffrn_radiation_wavelength 0.71073
_diffrn_reflns_av_R_equivalents 0.0854
_diffrn_reflns_av_sigmaI/netI 0.0504
_diffrn_reflns_limit_h_max 7
_diffrn_reflns_limit_h_min -7
_diffrn_reflns_limit_k_max 9
_diffrn_reflns_limit_k_min -10
_diffrn_reflns_limit_l_max 18
_diffrn_reflns_limit_l_min -18
_diffrn_reflns_number 7315
_diffrn_reflns_theta_full 25.00
_diffrn_reflns_theta_max 25.00
_diffrn_reflns_theta_min 1.33
_exptl_absorpt_coefficient_mu 0.102
_exptl_absorpt_correction_type none
_exptl_crystal_colour Red
_exptl_crystal_density_diffrn 1.356
_exptl_crystal_density_method 'not measured'
_exptl_crystal_description Blocks
_exptl_crystal_F_000 334
_exptl_crystal_size_max 0.34
_exptl_crystal_size_mid 0.24
_exptl_crystal_size_min 0.20
_refine_diff_density_max 0.246
_refine_diff_density_min -0.266
_refine_diff_density_rms 0.059
_refine_ls_extinction_method none
_refine_ls_goodness_of_fit_ref 1.068
_refine_ls_hydrogen_treatment constr
_refine_ls_matrix_type full
_refine_ls_number_parameters 212
_refine_ls_number_reflns 2624
_refine_ls_number_restraints 0
_refine_ls_restrained_S_all 1.068
_refine_ls_R_factor_all 0.0532
_refine_ls_R_factor_gt 0.0465
_refine_ls_shift/su_max 0.001
_refine_ls_shift/su_mean 0.000
_refine_ls_structure_factor_coef Fsqd
_refine_ls_weighting_details 'calc w=1/[\s^2^(Fo^2^)+(0.0726P)^2^+0.1218P] where P=(Fo^2^+2Fc^2^)/3'
_refine_ls_weighting_scheme calc
_refine_ls_wR_factor_gt 0.1318
_refine_ls_wR_factor_ref 0.1382
_reflns_number_gt 2190
_reflns_number_total 2624
_reflns_threshold_expression >2sigma(I)
_cod_data_source_file cg101316u_si_002.cif
_cod_data_source_block pydop
_cod_depositor_comments
;
The following automatic conversions were performed:

'_symmetry_cell_setting' value 'Triclinic' changed to 'triclinic'
according to /home/saulius/struct/CIF-dictionaries/cif_core.dic
dictionary named 'cif_core.dic' version 2.4.1 from
2010-06-29.

'_refine_ls_hydrogen_treatment' value 'Constr' changed
to 'constr' according to
/home/saulius/struct/CIF-dictionaries/cif_core.dic dictionary named
'cif_core.dic' version 2.4.1 from 2010-06-29.

Automatic conversion script
Id: cif_fix_values 1715 2011-07-08 13:25:40Z adriana 
;
_cod_original_sg_symbol_H-M P-1
_cod_database_code 4500247

loop_
_symmetry_equiv_pos_as_xyz
'x, y, z'
'-x, -y, -z'

loop_
_atom_site_label
_atom_site_type_symbol
_atom_site_fract_x
_atom_site_fract_y
_atom_site_fract_z
_atom_site_U_iso_or_equiv
_atom_site_adp_type
_atom_site_occupancy
_atom_site_symmetry_multiplicity
_atom_site_calc_flag
_atom_site_refinement_flags
C9 C 0.6290(3) 0.5788(2) 0.20264(11) 0.0444(4) Uani 1 1 d .
H9 H 0.7605 0.5881 0.1792 0.053 Uiso 1 1 calc R
C1 C 0.3019(3) 1.3021(2) 0.11267(10) 0.0396(4) Uani 1 1 d .
C6 C 0.4730(3) 1.0000(2) 0.18737(11) 0.0474(4) Uani 1 1 d .
H6A H 0.3547 1.0310 0.2280 0.057 Uiso 1 1 calc R
H6B H 0.6152 0.9424 0.2208 0.057 Uiso 1 1 calc R
C11 C 0.4414(3) 0.4107(2) 0.28870(11) 0.0426(4) Uani 1 1 d .
C3 C 0.6069(3) 1.33653(19) 0.03834(10) 0.0381(4) Uani 1 1 d .
C5 C 0.6740(3) 1.1619(2) 0.08916(11) 0.0427(4) Uani 1 1 d .
C10 C 0.6356(3) 0.4262(2) 0.25145(11) 0.0438(4) Uani 1 1 d .
C8 C 0.4303(3) 0.7176(2) 0.18811(11) 0.0428(4) Uani 1 1 d .
C12 C 0.2434(3) 0.5496(2) 0.27516(12) 0.0487(4) Uani 1 1 d .
H12 H 0.1127 0.5413 0.2999 0.058 Uiso 1 1 calc R
C7 C 0.4279(3) 0.8809(2) 0.13333(11) 0.0484(4) Uani 1 1 d .
H7A H 0.2820 0.9369 0.1023 0.058 Uiso 1 1 calc R
H7B H 0.5415 0.8553 0.0905 0.058 Uiso 1 1 calc R
C2 C 0.3826(3) 1.4216(2) 0.05260(10) 0.0372(4) Uani 1 1 d .
C4 C 0.7329(3) 1.4123(2) -0.01534(10) 0.0395(4) Uani 1 1 d .
H4 H 0.8831 1.3557 -0.0254 0.047 Uiso 1 1 calc R
C13 C 0.2371(3) 0.7009(2) 0.22534(12) 0.0497(4) Uani 1 1 d .
H13 H 0.1020 0.7924 0.2167 0.060 Uiso 1 1 calc R
C16 C -0.0027(4) 0.9503(3) 0.39347(13) 0.0614(5) Uani 1 1 d .
H16 H 0.0454 1.0320 0.3612 0.074 Uiso 1 1 calc R
C15 C 0.0953(5) 0.6860(3) 0.49138(18) 0.0914(8) Uani 1 1 d .
H15A H -0.0659 0.7176 0.4914 0.137 Uiso 1 1 calc R
H15B H 0.1558 0.6676 0.5500 0.137 Uiso 1 1 calc R
H15C H 0.1576 0.5838 0.4672 0.137 Uiso 1 1 calc R
C14 C 0.3910(4) 0.7999(4) 0.43644(17) 0.0871(8) Uani 1 1 d .
H14A H 0.4672 0.7104 0.4047 0.131 Uiso 1 1 calc R
H14B H 0.4576 0.7727 0.4946 0.131 Uiso 1 1 calc R
H14C H 0.4050 0.9038 0.4079 0.131 Uiso 1 1 calc R
O4 O 0.4378(2) 0.26265(16) 0.33558(9) 0.0567(4) Uani 1 1 d .
H4A H 0.5664 0.1931 0.3423 0.085 Uiso 1 1 calc R
O1 O 0.1124(2) 1.32863(16) 0.13796(8) 0.0521(4) Uani 1 1 d .
O2 O 0.8514(2) 1.04665(16) 0.09357(9) 0.0612(4) Uani 1 1 d .
O3 O 0.8238(2) 0.28445(17) 0.26419(10) 0.0690(5) Uani 1 1 d .
H3A H 0.9202 0.2985 0.2315 0.103 Uiso 1 1 calc R
O5 O -0.2061(3) 0.97443(19) 0.38916(11) 0.0754(5) Uani 1 1 d .
N1 N 0.4821(2) 1.15332(17) 0.13252(9) 0.0435(4) Uani 1 1 d .
N2 N 0.1528(3) 0.8191(2) 0.43977(11) 0.0622(5) Uani 1 1 d .

loop_
_atom_site_aniso_label
_atom_site_aniso_U_11
_atom_site_aniso_U_22
_atom_site_aniso_U_33
_atom_site_aniso_U_23
_atom_site_aniso_U_13
_atom_site_aniso_U_12
C9 0.0462(10) 0.0450(10) 0.0431(9) -0.0036(7) 0.0067(8) -0.0188(8)
C1 0.0437(10) 0.0408(9) 0.0353(8) -0.0048(7) 0.0028(7) -0.0168(8)
C6 0.0610(11) 0.0398(9) 0.0399(9) 0.0023(7) 0.0038(8) -0.0193(8)
C11 0.0502(10) 0.0416(9) 0.0373(8) -0.0041(7) 0.0046(7) -0.0190(8)
C3 0.0402(9) 0.0364(9) 0.0357(8) -0.0039(7) 0.0007(7) -0.0119(7)
C5 0.0443(10) 0.0393(9) 0.0407(9) -0.0029(7) 0.0022(7) -0.0117(8)
C10 0.0455(10) 0.0388(9) 0.0417(9) -0.0020(7) 0.0040(7) -0.0101(8)
C8 0.0502(10) 0.0373(9) 0.0399(9) -0.0055(7) 0.0008(7) -0.0146(8)
C12 0.0447(10) 0.0538(11) 0.0489(10) -0.0075(8) 0.0081(8) -0.0195(9)
C7 0.0588(11) 0.0412(9) 0.0423(9) -0.0010(7) -0.0011(8) -0.0161(8)
C2 0.0402(9) 0.0391(9) 0.0332(8) -0.0048(7) 0.0033(7) -0.0155(7)
C4 0.0351(8) 0.0402(9) 0.0400(9) -0.0042(7) 0.0040(7) -0.0103(7)
C13 0.0463(10) 0.0427(10) 0.0541(11) -0.0070(8) 0.0016(8) -0.0085(8)
C16 0.0677(14) 0.0537(12) 0.0577(12) 0.0014(9) 0.0039(10) -0.0193(11)
C15 0.110(2) 0.0651(15) 0.0878(18) 0.0176(13) -0.0055(15) -0.0286(15)
C14 0.0664(16) 0.112(2) 0.0718(15) -0.0106(14) -0.0040(12) -0.0185(14)
O4 0.0582(8) 0.0500(8) 0.0584(8) 0.0069(6) 0.0100(7) -0.0216(6)
O1 0.0466(8) 0.0566(8) 0.0537(8) -0.0032(6) 0.0117(6) -0.0215(6)
O2 0.0524(8) 0.0456(8) 0.0693(9) 0.0069(6) 0.0065(7) -0.0037(7)
O3 0.0532(9) 0.0519(8) 0.0811(10) 0.0169(7) 0.0226(7) -0.0047(7)
O5 0.0639(10) 0.0658(10) 0.0866(11) 0.0109(8) 0.0002(8) -0.0203(8)
N1 0.0509(9) 0.0362(7) 0.0414(8) 0.0005(6) 0.0048(6) -0.0157(7)
N2 0.0674(11) 0.0559(10) 0.0555(10) -0.0012(8) -0.0002(8) -0.0153(9)

loop_
_atom_type_symbol
_atom_type_description
_atom_type_scat_dispersion_real
_atom_type_scat_dispersion_imag
_atom_type_scat_source
C C 0.0033 0.0016 'International Tables Vol C Tables 4.2.6.8 and 6.1.1.4'
H H 0.0000 0.0000 'International Tables Vol C Tables 4.2.6.8 and 6.1.1.4'
N N 0.0061 0.0033 'International Tables Vol C Tables 4.2.6.8 and 6.1.1.4'
O O 0.0106 0.0060 'International Tables Vol C Tables 4.2.6.8 and 6.1.1.4'

loop_
_geom_angle_atom_site_label_1
_geom_angle_atom_site_label_2
_geom_angle_atom_site_label_3
_geom_angle
_geom_angle_site_symmetry_1
C10 C9 C8 121.38(16) .
C10 C9 H9 119.3 .
C8 C9 H9 119.3 .
O1 C1 N1 126.13(15) .
O1 C1 C2 127.04(15) .
N1 C1 C2 106.81(14) .
N1 C6 C7 111.46(14) .
N1 C6 H6A 109.3 .
C7 C6 H6A 109.3 .
N1 C6 H6B 109.3 .
C7 C6 H6B 109.3 .
H6A C6 H6B 108.0 .
O4 C11 C12 118.96(15) .
O4 C11 C10 122.44(15) .
C12 C11 C10 118.56(15) .
C2 C3 C4 122.27(15) .
C2 C3 C5 107.99(14) .
C4 C3 C5 129.74(15) .
O2 C5 N1 124.70(15) .
O2 C5 C3 129.48(16) .
N1 C5 C3 105.82(14) .
O3 C10 C9 123.52(16) .
O3 C10 C11 116.28(15) .
C9 C10 C11 120.18(16) .
C9 C8 C13 118.06(15) .
C9 C8 C7 120.07(16) .
C13 C8 C7 121.87(16) .
C11 C12 C13 121.00(16) .
C11 C12 H12 119.5 .
C13 C12 H12 119.5 .
C8 C7 C6 112.40(14) .
C8 C7 H7A 109.1 .
C6 C7 H7A 109.1 .
C8 C7 H7B 109.1 .
C6 C7 H7B 109.1 .
H7A C7 H7B 107.9 .
C4 C2 C3 123.05(14) 2_685
C4 C2 C1 129.36(15) 2_685
C3 C2 C1 107.59(14) .
C2 C4 C3 114.68(15) 2_685
C2 C4 H4 122.7 2_685
C3 C4 H4 122.7 .
C12 C13 C8 120.81(17) .
C12 C13 H13 119.6 .
C8 C13 H13 119.6 .
O5 C16 N2 125.75(19) .
O5 C16 H16 117.1 .
N2 C16 H16 117.1 .
N2 C15 H15A 109.5 .
N2 C15 H15B 109.5 .
H15A C15 H15B 109.5 .
N2 C15 H15C 109.5 .
H15A C15 H15C 109.5 .
H15B C15 H15C 109.5 .
N2 C14 H14A 109.5 .
N2 C14 H14B 109.5 .
H14A C14 H14B 109.5 .
N2 C14 H14C 109.5 .
H14A C14 H14C 109.5 .
H14B C14 H14C 109.5 .
C11 O4 H4A 109.5 .
C10 O3 H3A 109.5 .
C1 N1 C5 111.77(13) .
C1 N1 C6 124.55(14) .
C5 N1 C6 123.56(14) .
C16 N2 C15 121.3(2) .
C16 N2 C14 120.87(19) .
C15 N2 C14 117.8(2) .

loop_
_geom_bond_atom_site_label_1
_geom_bond_atom_site_label_2
_geom_bond_distance
_geom_bond_site_symmetry_2
C9 C10 1.387(2) .
C9 C8 1.387(2) .
C9 H9 0.9300 .
C1 O1 1.215(2) .
C1 N1 1.374(2) .
C1 C2 1.492(2) .
C6 N1 1.464(2) .
C6 C7 1.514(2) .
C6 H6A 0.9700 .
C6 H6B 0.9700 .
C11 O4 1.3626(19) .
C11 C12 1.384(3) .
C11 C10 1.393(2) .
C3 C2 1.387(2) .
C3 C4 1.388(2) .
C3 C5 1.491(2) .
C5 O2 1.203(2) .
C5 N1 1.403(2) .
C10 O3 1.361(2) .
C8 C13 1.391(3) .
C8 C7 1.510(2) .
C12 C13 1.384(2) .
C12 H12 0.9300 .
C7 H7A 0.9700 .
C7 H7B 0.9700 .
C2 C4 1.382(2) 2_685
C4 C2 1.382(2) 2_685
C4 H4 0.9300 .
C13 H13 0.9300 .
C16 O5 1.230(2) .
C16 N2 1.317(3) .
C16 H16 0.9300 .
C15 N2 1.436(3) .
C15 H15A 0.9600 .
C15 H15B 0.9600 .
C15 H15C 0.9600 .
C14 N2 1.459(3) .
C14 H14A 0.9600 .
C14 H14B 0.9600 .
C14 H14C 0.9600 .
O4 H4A 0.8200 .
O3 H3A 0.8200 .

loop_
_geom_torsion_atom_site_label_1
_geom_torsion_atom_site_label_2
_geom_torsion_atom_site_label_3
_geom_torsion_atom_site_label_4
_geom_torsion
_geom_torsion_site_symmetry_4
C2 C3 C5 O2 178.35(18) .
C4 C3 C5 O2 -1.6(3) .
C2 C3 C5 N1 -0.68(17) .
C4 C3 C5 N1 179.41(16) .
C8 C9 C10 O3 176.91(16) .
C8 C9 C10 C11 -1.3(3) .
O4 C11 C10 O3 0.1(3) .
C12 C11 C10 O3 -177.83(16) .
O4 C11 C10 C9 178.52(15) .
C12 C11 C10 C9 0.6(3) .
C10 C9 C8 C13 1.2(3) .
C10 C9 C8 C7 -178.92(15) .
O4 C11 C12 C13 -177.67(15) .
C10 C11 C12 C13 0.4(3) .
C9 C8 C7 C6 -91.5(2) .
C13 C8 C7 C6 88.4(2) .
N1 C6 C7 C8 176.90(14) .
C4 C3 C2 C4 -0.4(3) 2_685
C5 C3 C2 C4 179.63(14) 2_685
C4 C3 C2 C1 179.71(14) .
C5 C3 C2 C1 -0.21(17) .
O1 C1 C2 C4 2.8(3) 2_685
N1 C1 C2 C4 -178.78(15) 2_685
O1 C1 C2 C3 -177.38(16) .
N1 C1 C2 C3 1.05(17) .
C2 C3 C4 C2 0.4(2) 2_685
C5 C3 C4 C2 -179.68(15) 2_685
C11 C12 C13 C8 -0.5(3) .
C9 C8 C13 C12 -0.2(3) .
C7 C8 C13 C12 179.86(16) .
O1 C1 N1 C5 176.91(16) .
C2 C1 N1 C5 -1.53(18) .
O1 C1 N1 C6 0.8(3) .
C2 C1 N1 C6 -177.61(13) .
O2 C5 N1 C1 -177.70(16) .
C3 C5 N1 C1 1.39(18) .
O2 C5 N1 C6 -1.6(3) .
C3 C5 N1 C6 177.52(13) .
C7 C6 N1 C1 93.98(19) .
C7 C6 N1 C5 -81.6(2) .
O5 C16 N2 C15 0.3(4) .
O5 C16 N2 C14 176.9(2) .
